data_2230747
loop_
_publ_author_name
'Praveen, A. S.'
'Jasinski, Jerry P.'
'Golen, James A.'
'Narayana, B.'
'Yathirajan, H. S.'

_publ_section_title
;
 <i>N</i>-(3-Chloro-4-fluorophenyl)-2-(naphthalen-1-yl)acetamide
;
_journal_coeditor_code IS2737
_journal_issue 7
_journal_name_full 'Acta Crystallographica Section E'
_journal_page_first o1826
_journal_paper_doi 10.1107/S1600536811024597
_journal_volume 67
_journal_year 2011
_chemical_formula_iupac 'C18 H13 Cl F N O'
_chemical_formula_moiety 'C18 H13 Cl F N O'
_chemical_formula_sum 'C18 H13 Cl F N O'
_chemical_formula_weight 313.74
_chemical_name_systematic
;
<i>N</i>-(3-Chloro-4-fluorophenyl)-2-(naphthalen-1-yl)acetamide
;
_space_group_IT_number 14
_symmetry_cell_setting monoclinic
_symmetry_space_group_name_Hall '-P 2yn'
_symmetry_space_group_name_H-M 'P 1 21/n 1'
_atom_sites_solution_hydrogens geom
_atom_sites_solution_primary direct
_atom_sites_solution_secondary difmap
_cell_angle_alpha 90.00
_cell_angle_beta 110.83(5)
_cell_angle_gamma 90.00
_cell_formula_units_Z 4
_cell_length_a 8.096(6)
_cell_length_b 23.323(6)
_cell_length_c 8.404(3)
_cell_measurement_reflns_used 4655
_cell_measurement_temperature 173(2)
_cell_measurement_theta_max 32.45
_cell_measurement_theta_min 3.12
_cell_volume 1483.2(14)
_computing_cell_refinement '<i>CrysAlis PRO</i> (Oxford Diffraction, 2010)'
_computing_data_collection '<i>CrysAlis PRO</i> (Oxford Diffraction, 2010)'
_computing_data_reduction '<i>CrysAlis RED</i> (Oxford Diffraction, 2010)'
_computing_molecular_graphics '<i>SHELXTL</i> (Sheldrick, 2008)'
_computing_publication_material '<i>SHELXTL</i> (Sheldrick, 2008)'
_computing_structure_refinement '<i>SHELXL97</i> (Sheldrick, 2008)'
_computing_structure_solution '<i>SHELXS97</i> (Sheldrick, 2008)'
_diffrn_ambient_temperature 173(2)
_diffrn_detector_area_resol_mean 16.1500
_diffrn_measured_fraction_theta_full 0.998
_diffrn_measured_fraction_theta_max 0.999
_diffrn_measurement_device_type 'Oxford Diffraction Oxford Xcalibur Eos Gemini'
_diffrn_measurement_method \w
_diffrn_radiation_monochromator graphite
_diffrn_radiation_source 'Enhance (Mo) X-ray Source'
_diffrn_radiation_type MoK\a
_diffrn_radiation_wavelength 0.71073
_diffrn_reflns_av_R_equivalents 0.0239
_diffrn_reflns_av_sigmaI/netI 0.0208
_diffrn_reflns_limit_h_max 10
_diffrn_reflns_limit_h_min -10
_diffrn_reflns_limit_k_max 31
_diffrn_reflns_limit_k_min -31
_diffrn_reflns_limit_l_max 11
_diffrn_reflns_limit_l_min -10
_diffrn_reflns_number 13979
_diffrn_reflns_theta_full 25.00
_diffrn_reflns_theta_max 28.28
_diffrn_reflns_theta_min 3.13
_exptl_absorpt_coefficient_mu 0.269
_exptl_absorpt_correction_T_max 0.9736
_exptl_absorpt_correction_T_min 0.9237
_exptl_absorpt_correction_type multi-scan
_exptl_absorpt_process_details
;
(CrysAlis RED; Oxford Diffraction, 2010)
;
_exptl_crystal_colour colorless
_exptl_crystal_density_diffrn 1.405
_exptl_crystal_density_method 'not measured'
_exptl_crystal_description block
_exptl_crystal_F_000 648
_exptl_crystal_size_max 0.30
_exptl_crystal_size_mid 0.18
_exptl_crystal_size_min 0.10
_refine_diff_density_max 0.246
_refine_diff_density_min -0.306
_refine_ls_extinction_method none
_refine_ls_goodness_of_fit_ref 1.038
_refine_ls_hydrogen_treatment mixed
_refine_ls_matrix_type full
_refine_ls_number_parameters 202
_refine_ls_number_reflns 3679
_refine_ls_number_restraints 1
_refine_ls_restrained_S_all 1.038
_refine_ls_R_factor_all 0.0569
_refine_ls_R_factor_gt 0.0435
_refine_ls_shift/su_max 0.001
_refine_ls_shift/su_mean 0.000
_refine_ls_structure_factor_coef Fsqd
_refine_ls_weighting_details 'calc w=1/[\s^2^(Fo^2^)+(0.0495P)^2^+0.4725P] where P=(Fo^2^+2Fc^2^)/3'
_refine_ls_weighting_scheme calc
_refine_ls_wR_factor_gt 0.1096
_refine_ls_wR_factor_ref 0.1190
_reflns_number_gt 2947
_reflns_number_total 3679
_reflns_threshold_expression I>2\s(I)
_cod_data_source_file is2737.cif
_cod_data_source_block I
_cod_original_cell_volume 1483.4(13)
_cod_original_sg_symbol_H-M 'P 21/n'
_cod_database_code 2230747
_cod_database_fobs_code 2230747

loop_
_symmetry_equiv_pos_as_xyz
'x, y, z'
'-x+1/2, y+1/2, -z+1/2'
'-x, -y, -z'
'x-1/2, -y-1/2, z-1/2'

loop_
_atom_site_type_symbol
_atom_site_label
_atom_site_fract_x
_atom_site_fract_y
_atom_site_fract_z
_atom_site_U_iso_or_equiv
_atom_site_adp_type
_atom_site_calc_flag
_atom_site_refinement_flags
_atom_site_occupancy
_atom_site_symmetry_multiplicity
_atom_site_disorder_assembly
_atom_site_disorder_group
Cl Cl1 0.38936(7) 0.11723(2) 1.00561(6) 0.06507(18) Uani d . 1 1 . .
F F1 0.17103(16) 0.03432(5) 0.75440(15) 0.0629(3) Uani d . 1 1 . .
O O1 0.21705(14) 0.22471(5) 0.22432(14) 0.0486(3) Uani d . 1 1 . .
N N1 0.43807(16) 0.20845(6) 0.47811(16) 0.0379(3) Uani d D 1 1 . .
H H1N 0.538(2) 0.2204(7) 0.544(2) 0.046 Uiso d D 1 1 . .
C C1 0.4025(2) 0.16306(7) 0.71760(19) 0.0380(3) Uani d . 1 1 . .
H H1B 0.4762 0.1917 0.7880 0.046 Uiso calc R 1 1 . .
C C2 0.3379(2) 0.11924(7) 0.7882(2) 0.0414(4) Uani d . 1 1 . .
C C3 0.2317(2) 0.07766(7) 0.6847(2) 0.0428(4) Uani d . 1 1 . .
C C4 0.1869(2) 0.07943(7) 0.5115(2) 0.0426(4) Uani d . 1 1 . .
H H4A 0.1126 0.0507 0.4417 0.051 Uiso calc R 1 1 . .
C C5 0.2506(2) 0.12309(6) 0.43962(19) 0.0385(3) Uani d . 1 1 . .
H H5A 0.2205 0.1247 0.3197 0.046 Uiso calc R 1 1 . .
C C6 0.35908(18) 0.16496(6) 0.54278(18) 0.0346(3) Uani d . 1 1 . .
C C7 0.36895(18) 0.23348(6) 0.32430(18) 0.0347(3) Uani d . 1 1 . .
C C8 0.4966(2) 0.27172(7) 0.2798(2) 0.0407(3) Uani d . 1 1 . .
H H8A 0.5850 0.2870 0.3858 0.049 Uiso calc R 1 1 . .
H H8B 0.5604 0.2488 0.2209 0.049 Uiso calc R 1 1 . .
C C9 0.40433(19) 0.32093(6) 0.16728(19) 0.0373(3) Uani d . 1 1 . .
C C10 0.3683(2) 0.31871(8) -0.0039(2) 0.0460(4) Uani d . 1 1 . .
H H10A 0.4071 0.2866 -0.0507 0.055 Uiso calc R 1 1 . .
C C11 0.2745(2) 0.36315(9) -0.1131(2) 0.0555(5) Uani d . 1 1 . .
H H11A 0.2509 0.3606 -0.2320 0.067 Uiso calc R 1 1 . .
C C12 0.2185(2) 0.40899(8) -0.0499(2) 0.0545(5) Uani d . 1 1 . .
H H12A 0.1538 0.4383 -0.1248 0.065 Uiso calc R 1 1 . .
C C13 0.2547(2) 0.41419(7) 0.1263(2) 0.0449(4) Uani d . 1 1 . .
C C14 0.2016(3) 0.46210(8) 0.1974(3) 0.0609(5) Uani d . 1 1 . .
H H14A 0.1363 0.4918 0.1247 0.073 Uiso calc R 1 1 . .
C C15 0.2418(3) 0.46677(9) 0.3675(3) 0.0695(6) Uani d . 1 1 . .
H H15A 0.2056 0.4997 0.4130 0.083 Uiso calc R 1 1 . .
C C16 0.3361(3) 0.42340(9) 0.4765(3) 0.0633(5) Uani d . 1 1 . .
H H16A 0.3648 0.4274 0.5958 0.076 Uiso calc R 1 1 . .
C C17 0.3873(2) 0.37576(7) 0.4146(2) 0.0482(4) Uani d . 1 1 . .
H H17A 0.4493 0.3463 0.4906 0.058 Uiso calc R 1 1 . .
C C18 0.34938(19) 0.36936(7) 0.2373(2) 0.0384(3) Uani d . 1 1 . .

loop_
_atom_site_aniso_label
_atom_site_aniso_U_11
_atom_site_aniso_U_22
_atom_site_aniso_U_33
_atom_site_aniso_U_12
_atom_site_aniso_U_13
_atom_site_aniso_U_23
Cl1 0.0760(4) 0.0795(4) 0.0392(2) -0.0043(3) 0.0199(2) 0.0062(2)
F1 0.0707(7) 0.0521(6) 0.0693(7) -0.0078(5) 0.0291(6) 0.0142(5)
O1 0.0360(6) 0.0473(6) 0.0456(6) -0.0067(5) -0.0064(5) 0.0111(5)
N1 0.0282(6) 0.0420(7) 0.0344(6) -0.0039(5) -0.0002(5) 0.0035(5)
C1 0.0342(7) 0.0390(8) 0.0366(7) 0.0023(6) 0.0072(6) -0.0021(6)
C2 0.0395(8) 0.0478(9) 0.0359(7) 0.0078(7) 0.0120(6) 0.0047(6)
C3 0.0392(8) 0.0380(8) 0.0522(9) 0.0042(6) 0.0175(7) 0.0077(7)
C4 0.0385(8) 0.0351(7) 0.0492(9) -0.0008(6) 0.0096(7) -0.0033(6)
C5 0.0363(8) 0.0395(8) 0.0353(7) 0.0004(6) 0.0072(6) -0.0018(6)
C6 0.0273(6) 0.0363(7) 0.0358(7) 0.0044(5) 0.0060(6) 0.0029(6)
C7 0.0307(7) 0.0316(7) 0.0352(7) 0.0031(5) 0.0037(6) 0.0001(5)
C8 0.0315(7) 0.0425(8) 0.0433(8) 0.0013(6) 0.0073(6) 0.0056(6)
C9 0.0296(7) 0.0401(8) 0.0374(7) -0.0049(6) 0.0058(6) 0.0060(6)
C10 0.0420(9) 0.0526(10) 0.0402(8) -0.0100(7) 0.0107(7) -0.0010(7)
C11 0.0505(10) 0.0740(13) 0.0348(8) -0.0145(9) 0.0064(7) 0.0117(8)
C12 0.0429(9) 0.0570(11) 0.0527(10) -0.0052(8) 0.0037(8) 0.0241(8)
C13 0.0333(8) 0.0420(8) 0.0544(9) -0.0035(6) 0.0094(7) 0.0135(7)
C14 0.0519(11) 0.0419(9) 0.0868(15) 0.0050(8) 0.0222(10) 0.0154(9)
C15 0.0762(14) 0.0506(11) 0.0893(16) 0.0019(10) 0.0386(13) -0.0080(11)
C16 0.0754(14) 0.0589(12) 0.0604(12) -0.0043(10) 0.0302(11) -0.0072(9)
C17 0.0509(10) 0.0481(9) 0.0428(9) -0.0026(7) 0.0133(8) 0.0034(7)
C18 0.0309(7) 0.0390(8) 0.0414(8) -0.0050(6) 0.0081(6) 0.0063(6)

loop_
_atom_type_symbol
_atom_type_description
_atom_type_scat_dispersion_real
_atom_type_scat_dispersion_imag
_atom_type_scat_source
C C 0.0033 0.0016 'International Tables Vol C Tables 4.2.6.8 and 6.1.1.4'
H H 0.0000 0.0000 'International Tables Vol C Tables 4.2.6.8 and 6.1.1.4'
N N 0.0061 0.0033 'International Tables Vol C Tables 4.2.6.8 and 6.1.1.4'
O O 0.0106 0.0060 'International Tables Vol C Tables 4.2.6.8 and 6.1.1.4'
F F 0.0171 0.0103 'International Tables Vol C Tables 4.2.6.8 and 6.1.1.4'
Cl Cl 0.1484 0.1585 'International Tables Vol C Tables 4.2.6.8 and 6.1.1.4'

loop_
_geom_angle_atom_site_label_1
_geom_angle_atom_site_label_2
_geom_angle_atom_site_label_3
_geom_angle_site_symmetry_1
_geom_angle_site_symmetry_3
_geom_angle
_geom_angle_publ_flag
C7 N1 C6 . . 126.36(13) ?
C7 N1 H1N . . 117.4(12) ?
C6 N1 H1N . . 116.2(12) ?
C2 C1 C6 . . 119.32(14) ?
C2 C1 H1B . . 120.3 ?
C6 C1 H1B . . 120.3 ?
C1 C2 C3 . . 119.85(15) ?
C1 C2 Cl1 . . 119.47(13) ?
C3 C2 Cl1 . . 120.68(13) ?
F1 C3 C4 . . 119.05(15) ?
F1 C3 C2 . . 119.71(15) ?
C4 C3 C2 . . 121.24(15) ?
C3 C4 C5 . . 119.37(15) ?
C3 C4 H4A . . 120.3 ?
C5 C4 H4A . . 120.3 ?
C4 C5 C6 . . 119.90(14) ?
C4 C5 H5A . . 120.0 ?
C6 C5 H5A . . 120.0 ?
C1 C6 C5 . . 120.32(14) ?
C1 C6 N1 . . 117.00(13) ?
C5 C6 N1 . . 122.56(14) ?
O1 C7 N1 . . 123.71(15) ?
O1 C7 C8 . . 122.22(14) ?
N1 C7 C8 . . 114.01(13) ?
C9 C8 C7 . . 112.03(13) ?
C9 C8 H8A . . 109.2 ?
C7 C8 H8A . . 109.2 ?
C9 C8 H8B . . 109.2 ?
C7 C8 H8B . . 109.2 ?
H8A C8 H8B . . 107.9 ?
C10 C9 C18 . . 119.18(14) ?
C10 C9 C8 . . 120.38(15) ?
C18 C9 C8 . . 120.41(14) ?
C9 C10 C11 . . 121.43(18) ?
C9 C10 H10A . . 119.3 ?
C11 C10 H10A . . 119.3 ?
C12 C11 C10 . . 120.37(17) ?
C12 C11 H11A . . 119.8 ?
C10 C11 H11A . . 119.8 ?
C11 C12 C13 . . 120.77(16) ?
C11 C12 H12A . . 119.6 ?
C13 C12 H12A . . 119.6 ?
C14 C13 C12 . . 122.34(17) ?
C14 C13 C18 . . 118.60(17) ?
C12 C13 C18 . . 119.06(17) ?
C15 C14 C13 . . 121.24(18) ?
C15 C14 H14A . . 119.4 ?
C13 C14 H14A . . 119.4 ?
C14 C15 C16 . . 120.3(2) ?
C14 C15 H15A . . 119.8 ?
C16 C15 H15A . . 119.8 ?
C17 C16 C15 . . 120.9(2) ?
C17 C16 H16A . . 119.5 ?
C15 C16 H16A . . 119.5 ?
C16 C17 C18 . . 120.59(17) ?
C16 C17 H17A . . 119.7 ?
C18 C17 H17A . . 119.7 ?
C9 C18 C17 . . 122.51(14) ?
C9 C18 C13 . . 119.17(15) ?
C17 C18 C13 . . 118.31(16) ?

loop_
_geom_bond_atom_site_label_1
_geom_bond_atom_site_label_2
_geom_bond_site_symmetry_2
_geom_bond_distance
_geom_bond_publ_flag
Cl1 C2 . 1.7242(17) ?
F1 C3 . 1.3454(19) ?
O1 C7 . 1.235(2) ?
N1 C7 . 1.3457(19) ?
N1 C6 . 1.407(2) ?
N1 H1N . 0.849(14) ?
C1 C2 . 1.375(2) ?
C1 C6 . 1.385(2) ?
C1 H1B . 0.9500 ?
C2 C3 . 1.380(2) ?
C3 C4 . 1.370(2) ?
C4 C5 . 1.375(2) ?
C4 H4A . 0.9500 ?
C5 C6 . 1.391(2) ?
C5 H5A . 0.9500 ?
C7 C8 . 1.510(2) ?
C8 C9 . 1.506(2) ?
C8 H8A . 0.9900 ?
C8 H8B . 0.9900 ?
C9 C10 . 1.363(2) ?
C9 C18 . 1.416(2) ?
C10 C11 . 1.414(3) ?
C10 H10A . 0.9500 ?
C11 C12 . 1.343(3) ?
C11 H11A . 0.9500 ?
C12 C13 . 1.409(3) ?
C12 H12A . 0.9500 ?
C13 C14 . 1.405(3) ?
C13 C18 . 1.429(2) ?
C14 C15 . 1.353(3) ?
C14 H14A . 0.9500 ?
C15 C16 . 1.396(3) ?
C15 H15A . 0.9500 ?
C16 C17 . 1.353(3) ?
C16 H16A . 0.9500 ?
C17 C18 . 1.418(2) ?
C17 H17A . 0.9500 ?

loop_
_geom_hbond_atom_site_label_D
_geom_hbond_atom_site_label_H
_geom_hbond_atom_site_label_A
_geom_hbond_site_symmetry_A
_geom_hbond_distance_DH
_geom_hbond_distance_HA
_geom_hbond_distance_DA
_geom_hbond_angle_DHA
N1 H1N O1 4_666 0.849(14) 2.115(15) 2.914(2) 156.6(17)

loop_
_geom_torsion_atom_site_label_1
_geom_torsion_atom_site_label_2
_geom_torsion_atom_site_label_3
_geom_torsion_atom_site_label_4
_geom_torsion_site_symmetry_1
_geom_torsion_site_symmetry_2
_geom_torsion_site_symmetry_3
_geom_torsion_site_symmetry_4
_geom_torsion
_geom_torsion_publ_flag
C6 C1 C2 C3 . . . . 0.3(2) ?
C6 C1 C2 Cl1 . . . . -179.17(11) ?
C1 C2 C3 F1 . . . . 178.93(14) ?
Cl1 C2 C3 F1 . . . . -1.6(2) ?
C1 C2 C3 C4 . . . . -0.8(2) ?
Cl1 C2 C3 C4 . . . . 178.65(13) ?
F1 C3 C4 C5 . . . . -179.02(14) ?
C2 C3 C4 C5 . . . . 0.7(2) ?
C3 C4 C5 C6 . . . . -0.1(2) ?
C2 C1 C6 C5 . . . . 0.3(2) ?
C2 C1 C6 N1 . . . . -175.86(14) ?
C4 C5 C6 C1 . . . . -0.4(2) ?
C4 C5 C6 N1 . . . . 175.56(14) ?
C7 N1 C6 C1 . . . . -150.76(15) ?
C7 N1 C6 C5 . . . . 33.2(2) ?
C6 N1 C7 O1 . . . . 6.9(3) ?
C6 N1 C7 C8 . . . . -170.51(14) ?
O1 C7 C8 C9 . . . . 33.6(2) ?
N1 C7 C8 C9 . . . . -148.94(14) ?
C7 C8 C9 C10 . . . . -100.15(18) ?
C7 C8 C9 C18 . . . . 78.05(18) ?
C18 C9 C10 C11 . . . . -1.2(2) ?
C8 C9 C10 C11 . . . . 176.99(15) ?
C9 C10 C11 C12 . . . . 0.1(3) ?
C10 C11 C12 C13 . . . . 1.1(3) ?
C11 C12 C13 C14 . . . . 178.56(17) ?
C11 C12 C13 C18 . . . . -1.1(2) ?
C12 C13 C14 C15 . . . . -178.31(18) ?
C18 C13 C14 C15 . . . . 1.4(3) ?
C13 C14 C15 C16 . . . . -0.6(3) ?
C14 C15 C16 C17 . . . . -0.8(3) ?
C15 C16 C17 C18 . . . . 1.3(3) ?
C10 C9 C18 C17 . . . . -177.71(15) ?
C8 C9 C18 C17 . . . . 4.1(2) ?
C10 C9 C18 C13 . . . . 1.2(2) ?
C8 C9 C18 C13 . . . . -177.05(13) ?
C16 C17 C18 C9 . . . . 178.35(17) ?
C16 C17 C18 C13 . . . . -0.5(2) ?
C14 C13 C18 C9 . . . . -179.71(15) ?
C12 C13 C18 C9 . . . . 0.0(2) ?
C14 C13 C18 C17 . . . . -0.8(2) ?
C12 C13 C18 C17 . . . . 178.91(15) ?

loop_
_cod_related_entry_id
_cod_related_entry_database
_cod_related_entry_code
1 ChemSpider 1030304
